data_1565979
loop_
_publ_author_name
'Chen, Han'
'Xia, Zeming'
'Miao, Qian'

_publ_section_title
;
 Synthesis, aromatization and cavitates of an oxanorbornene-fused
 dibenzo[de,qr]tetracene nanobox
;
_journal_issue 8
_journal_name_full 'Chemical Science'
_journal_page_first 2280
_journal_page_last 2285
_journal_paper_doi 10.1039/D1SC06553J
_journal_volume 13
_journal_year 2022
_chemical_formula_sum 'C148 H128 Cl14 O4'
_chemical_formula_weight 2466.80
_chemical_name_common 'Octa(t-butyl)-tetraepoxyoctabenzo[20]cyclacene 5(C2H4Cl2) 2(CH2Cl2)'
_space_group_crystal_system triclinic
_space_group_IT_number 2
_space_group_name_Hall '-P 1'
_space_group_name_H-M_alt 'P -1'
_atom_sites_solution_hydrogens geom
_audit_creation_method SHELXL-2018/3
_audit_update_record
;
2021-10-20 deposited with the CCDC.	2022-01-13 downloaded from the CCDC.
;
_cell_angle_alpha 93.079(7)
_cell_angle_beta 100.115(6)
_cell_angle_gamma 110.482(6)
_cell_formula_units_Z 1
_cell_length_a 14.1531(19)
_cell_length_b 17.009(3)
_cell_length_c 17.275(3)
_cell_measurement_reflns_used 1016
_cell_measurement_temperature 173(2)
_cell_measurement_theta_max 15
_cell_measurement_theta_min 15
_cell_volume 3805.1(11)
_computing_cell_refinement 'BRUKER D8VENTURE DIFFRACTOMETER'
_computing_data_collection 'BRUKER D8VENTURE DIFFRACTOMETER'
_computing_data_reduction 'BRUKER D8VENTURE DIFFRACTOMETER'
_computing_structure_refinement 'SHELXL-2018/3 (Sheldrick, 2018)'
_computing_structure_solution 'SHELXT 2014/5 (Sheldrick, 2014)'
_diffrn_ambient_temperature 173(2)
_diffrn_measured_fraction_theta_full 0.985
_diffrn_measured_fraction_theta_max 0.985
_diffrn_measurement_device_type 'BRUKER D8VENTURE DIFFRACTOMETER'
_diffrn_measurement_method 'PHI & OMEGA SCAN'
_diffrn_radiation_type MoK\a
_diffrn_radiation_wavelength 0.71073
_diffrn_reflns_av_R_equivalents 0.1409
_diffrn_reflns_av_unetI/netI 0.1348
_diffrn_reflns_Laue_measured_fraction_full 0.985
_diffrn_reflns_Laue_measured_fraction_max 0.985
_diffrn_reflns_limit_h_max 16
_diffrn_reflns_limit_h_min -16
_diffrn_reflns_limit_k_max 20
_diffrn_reflns_limit_k_min -20
_diffrn_reflns_limit_l_max 20
_diffrn_reflns_limit_l_min -20
_diffrn_reflns_number 77111
_diffrn_reflns_point_group_measured_fraction_full 0.985
_diffrn_reflns_point_group_measured_fraction_max 0.985
_diffrn_reflns_theta_full 25.242
_diffrn_reflns_theta_max 25.250
_diffrn_reflns_theta_min 2.368
_exptl_absorpt_coefficient_mu 0.300
_exptl_absorpt_correction_T_max 0.7456
_exptl_absorpt_correction_T_min 0.5806
_exptl_absorpt_correction_type multi-scan
_exptl_crystal_colour orange
_exptl_crystal_density_diffrn 1.076
_exptl_crystal_description block
_exptl_crystal_F_000 1286
_exptl_crystal_size_max 0.500
_exptl_crystal_size_mid 0.400
_exptl_crystal_size_min 0.300
_refine_diff_density_max 0.757
_refine_diff_density_min -0.824
_refine_diff_density_rms 0.104
_refine_ls_extinction_method none
_refine_ls_goodness_of_fit_ref 1.365
_refine_ls_hydrogen_treatment constr
_refine_ls_matrix_type full
_refine_ls_number_parameters 754
_refine_ls_number_reflns 13553
_refine_ls_number_restraints 6
_refine_ls_restrained_S_all 1.366
_refine_ls_R_factor_all 0.2505
_refine_ls_R_factor_gt 0.1526
_refine_ls_shift/su_max 0.013
_refine_ls_shift/su_mean 0.001
_refine_ls_structure_factor_coef Fsqd
_refine_ls_weighting_details 'w=1/[\s^2^(Fo^2^)+(0.2000P)^2^] where P=(Fo^2^+2Fc^2^)/3'
_refine_ls_weighting_scheme calc
_refine_ls_wR_factor_gt 0.3946
_refine_ls_wR_factor_ref 0.4518
_reflns_Friedel_coverage 0.000
_reflns_number_gt 6201
_reflns_number_total 13553
_reflns_threshold_expression 'I > 2\s(I)'
_cod_data_source_file d1sc06553j2.cif
_cod_data_source_block CH20BOXSQ(LOW)(Squeezed)
_cod_depositor_comments 'Adding full bibliography for 1565978--1565979.cif.'
_cod_original_cell_volume 3805.2(10)
_cod_database_code 1565979
_shelx_shelxl_version_number 2018/3
_shelx_space_group_comment
;
The symmetry employed for this shelxl refinement is uniquely defined
by the following loop, which should always be used as a source of
symmetry information in preference to the above space-group names.
They are only intended as comments.
;
_shelx_estimated_absorpt_t_min 0.865
_shelx_estimated_absorpt_t_max 0.915

loop_
_space_group_symop_operation_xyz
'x, y, z'
'-x, -y, -z'

loop_
_atom_site_label
_atom_site_type_symbol
_atom_site_fract_x
_atom_site_fract_y
_atom_site_fract_z
_atom_site_U_iso_or_equiv
_atom_site_adp_type
_atom_site_occupancy
_atom_site_site_symmetry_order
_atom_site_calc_flag
_atom_site_refinement_flags_posn
_atom_site_refinement_flags_adp
_atom_site_refinement_flags_occupancy
_atom_site_disorder_assembly
_atom_site_disorder_group
C1 C 0.4230(6) 0.8986(4) 0.7473(4) 0.0376(17) Uani 1 1 d . . . . .
H1 H 0.351396 0.896865 0.745876 0.045 Uiso 1 1 calc R U . . .
Cl6 Cl 0.1350(4) 0.4766(5) -0.0192(4) 0.244(3) Uani 1 1 d . . . . .
Cl7 Cl 0.8070(5) 0.7908(4) 0.4485(5) 0.230(3) Uani 1 1 d . . . . .
Cl9 Cl 0.1458(11) 0.6849(6) 0.4734(7) 0.413(8) Uani 1 1 d . . . . .
C8 C 0.6261(5) 0.9448(4) 0.6337(4) 0.0357(16) Uani 1 1 d . . . . .
H8 H 0.699167 0.964705 0.648393 0.043 Uiso 1 1 calc R U . . .
C9 C 0.4160(5) 0.8725(4) 0.4505(4) 0.0379(17) Uani 1 1 d . . . . .
H9 H 0.342831 0.852355 0.436940 0.045 Uiso 1 1 calc R U . . .
C11 C 0.5813(5) 0.9136(4) 0.4103(4) 0.0354(16) Uani 1 1 d . . . . .
C12 C 0.6296(5) 0.9329(4) 0.4892(4) 0.0349(16) Uani 1 1 d . . . . .
H12 H 0.702693 0.952402 0.502747 0.042 Uiso 1 1 calc R U . . .
C13 C 0.6401(5) 0.9235(4) 0.3471(3) 0.0309(15) Uani 1 1 d . . . . .
C14 C 0.5865(5) 0.8904(4) 0.2675(4) 0.0338(16) Uani 1 1 d . . . . .
C15 C 0.6447(5) 0.8935(4) 0.2078(4) 0.0326(16) Uani 1 1 d . . . . .
C16 C 0.7516(6) 0.9327(4) 0.2263(4) 0.0434(18) Uani 1 1 d . . . . .
H16 H 0.788856 0.934229 0.185390 0.052 Uiso 1 1 calc R U . . .
C10 C 0.4705(5) 0.8801(4) 0.3902(4) 0.0373(17) Uani 1 1 d . . . . .
C2 C 0.4593(6) 0.9040(4) 0.6688(4) 0.0391(17) Uani 1 1 d . . . . .
C17 C 0.8065(6) 0.9702(4) 0.3030(4) 0.0446(18) Uani 1 1 d . . . . .
C18 C 0.7458(6) 0.9628(4) 0.3615(4) 0.0449(19) Uani 1 1 d . . . . .
H18 H 0.780602 0.986668 0.414320 0.054 Uiso 1 1 calc R U . . .
C19 C 0.9196(6) 1.0171(6) 0.3196(5) 0.062(2) Uani 1 1 d . . . . .
C20 C 0.9754(7) 0.9769(7) 0.2725(6) 0.088(3) Uani 1 1 d . . . . .
H20A H 0.944897 0.970159 0.215898 0.132 Uiso 1 1 calc R U . . .
H20B H 0.968881 0.921397 0.289097 0.132 Uiso 1 1 calc R U . . .
H20C H 1.048462 1.013238 0.282039 0.132 Uiso 1 1 calc R U . . .
C21 C 0.9373(9) 1.1083(7) 0.2969(9) 0.116(4) Uani 1 1 d . . . . .
H21A H 0.904488 1.104628 0.241239 0.174 Uiso 1 1 calc R U . . .
H21B H 1.011400 1.140564 0.304624 0.174 Uiso 1 1 calc R U . . .
H21C H 0.906922 1.136690 0.330631 0.174 Uiso 1 1 calc R U . . .
C3 C 0.5689(5) 0.9346(4) 0.6886(4) 0.0358(16) Uani 1 1 d . . . . .
C4 C 0.5912(6) 0.9448(4) 0.7794(4) 0.0430(18) Uani 1 1 d . . . . .
H4 H 0.662560 0.982270 0.806785 0.052 Uiso 1 1 calc R U . . .
C5 C 0.4063(5) 0.8839(4) 0.5918(4) 0.0363(16) Uani 1 1 d . . . . .
H5 H 0.333149 0.864410 0.579004 0.044 Uiso 1 1 calc R U . . .
C6 C 0.4653(5) 0.8935(4) 0.5312(4) 0.0344(16) Uani 1 1 d . . . . .
C7 C 0.5739(5) 0.9247(4) 0.5504(3) 0.0328(16) Uani 1 1 d . . . . .
C22 C 0.9680(7) 1.0268(10) 0.4060(6) 0.119(5) Uani 1 1 d . . . . .
H22A H 0.938844 0.973184 0.427228 0.179 Uiso 1 1 calc R U . . .
H22B H 0.954003 1.071239 0.434947 0.179 Uiso 1 1 calc R U . . .
H22C H 1.042650 1.042103 0.412219 0.179 Uiso 1 1 calc R U . . .
C23 C 0.4181(5) 0.8532(4) 0.3064(3) 0.0298(15) Uani 1 1 d . . . . .
C24 C 0.4752(5) 0.8552(4) 0.2475(3) 0.0287(15) Uani 1 1 d . . . . .
C25 C 0.4230(5) 0.8242(4) 0.1671(4) 0.0338(16) Uani 1 1 d . . . . .
C26 C 0.3158(6) 0.7944(4) 0.1488(4) 0.0388(17) Uani 1 1 d . . . . .
H26 H 0.281577 0.773528 0.095294 0.047 Uiso 1 1 calc R U . . .
C27 C 0.2566(5) 0.7935(4) 0.2044(4) 0.0410(17) Uani 1 1 d . . . . .
C28 C 0.3095(6) 0.8243(4) 0.2839(4) 0.0398(17) Uani 1 1 d . . . . .
H28 H 0.270745 0.825671 0.323232 0.048 Uiso 1 1 calc R U . . .
C29 C 0.1398(6) 0.7649(5) 0.1852(4) 0.052(2) Uani 1 1 d . . . . .
C30 C 0.0955(7) 0.7300(6) 0.0967(5) 0.072(3) Uani 1 1 d . . . . .
H30A H 0.116222 0.776082 0.064177 0.108 Uiso 1 1 calc R U . . .
H30B H 0.020137 0.705173 0.087415 0.108 Uiso 1 1 calc R U . . .
H30C H 0.122232 0.686462 0.082266 0.108 Uiso 1 1 calc R U . . .
C31 C 0.0915(7) 0.6932(6) 0.2355(6) 0.081(3) Uani 1 1 d . . . . .
H31A H 0.016134 0.674858 0.221972 0.122 Uiso 1 1 calc R U . . .
H31B H 0.116022 0.714699 0.291968 0.122 Uiso 1 1 calc R U . . .
H31C H 0.111954 0.645131 0.224011 0.122 Uiso 1 1 calc R U . . .
C32 C 0.1059(6) 0.8387(6) 0.2029(5) 0.067(2) Uani 1 1 d . . . . .
H32A H 0.129696 0.881449 0.167629 0.101 Uiso 1 1 calc R U . . .
H32B H 0.135777 0.863884 0.258115 0.101 Uiso 1 1 calc R U . . .
H32C H 0.030524 0.818221 0.194230 0.101 Uiso 1 1 calc R U . . .
C33 C 0.5892(6) 0.8555(4) 0.1295(4) 0.0398(17) Uani 1 1 d . . . . .
C34 C 0.4849(6) 0.8251(4) 0.1114(4) 0.0389(17) Uani 1 1 d . . . . .
C35 C 0.6224(6) 0.8229(4) 0.0593(4) 0.0414(17) Uani 1 1 d . . . . .
H35 H 0.695156 0.853343 0.054212 0.050 Uiso 1 1 calc R U . . .
C36 C 0.4558(6) 0.7753(4) 0.0271(4) 0.0466(19) Uani 1 1 d . . . . .
H36 H 0.385382 0.765048 -0.004572 0.056 Uiso 1 1 calc R U . . .
C37 C 0.5905(6) 0.7286(4) 0.0648(4) 0.0402(18) Uani 1 1 d . . . . .
C38 C 0.4819(6) 0.6972(4) 0.0440(4) 0.0404(17) Uani 1 1 d . . . . .
C39 C 0.4233(6) 0.6162(4) 0.0484(4) 0.0402(17) Uani 1 1 d . . . . .
H39 H 0.350377 0.596704 0.032428 0.048 Uiso 1 1 calc R U . . .
C40 C 0.4733(5) 0.5601(4) 0.0778(4) 0.0379(17) Uani 1 1 d . . . . .
C41 C 0.5837(6) 0.5914(4) 0.0997(4) 0.0394(17) Uani 1 1 d . . . . .
C42 C 0.6425(6) 0.6785(4) 0.0922(4) 0.0411(17) Uani 1 1 d . . . . .
H42 H 0.715718 0.700221 0.106127 0.049 Uiso 1 1 calc R U . . .
C43 C 0.4189(5) 0.4763(4) 0.0854(3) 0.0362(16) Uani 1 1 d . . . . .
H43 H 0.346177 0.454625 0.067466 0.043 Uiso 1 1 calc R U . . .
C44 C 0.4643(5) 0.4234(4) 0.1171(4) 0.0319(15) Uani 1 1 d . . . . .
C45 C 0.5740(5) 0.4537(4) 0.1409(4) 0.0340(16) Uani 1 1 d . . . . .
C46 C 0.6302(5) 0.5368(4) 0.1307(4) 0.0392(17) Uani 1 1 d . . . . .
H46 H 0.703318 0.556906 0.145558 0.047 Uiso 1 1 calc R U . . .
C47 C 0.6258(5) 0.3975(4) 0.1735(4) 0.0362(16) Uani 1 1 d . . . . .
C48 C 0.5634(5) 0.3128(4) 0.1819(4) 0.0341(16) Uani 1 1 d . . . . .
C49 C 0.6159(5) 0.2600(4) 0.2139(4) 0.0396(17) Uani 1 1 d . . . . .
C50 C 0.7221(6) 0.2887(5) 0.2363(5) 0.050(2) Uani 1 1 d . . . . .
H50 H 0.754059 0.251082 0.256076 0.060 Uiso 1 1 calc R U . . .
C51 C 0.7828(6) 0.3707(5) 0.2306(6) 0.063(2) Uani 1 1 d . . . . .
C52 C 0.7322(6) 0.4228(5) 0.1977(5) 0.055(2) Uani 1 1 d . . . . .
H52 H 0.773361 0.478790 0.191646 0.066 Uiso 1 1 calc R U . . .
C53 C 0.9002(7) 0.4056(8) 0.2593(11) 0.119(5) Uani 1 1 d . . . . .
C54 C 0.9433(9) 0.4893(9) 0.3047(12) 0.171(8) Uani 1 1 d . . . . .
H54A H 0.998814 0.501915 0.349068 0.205 Uiso 1 1 calc R U . . .
H54B H 0.916025 0.531331 0.290075 0.205 Uiso 1 1 calc R U . . .
C55 C 0.9415(9) 0.3426(10) 0.2815(15) 0.227(12) Uani 1 1 d . . . . .
H55A H 0.996963 0.355388 0.325875 0.272 Uiso 1 1 calc R U . . .
H55B H 0.913456 0.287956 0.251939 0.272 Uiso 1 1 calc R U . . .
C56 C 0.9362(13) 0.4254(16) 0.180(2) 0.295(17) Uani 1 1 d . . . . .
H56A H 0.950884 0.377720 0.158323 0.442 Uiso 1 1 calc R U . . .
H56B H 0.998804 0.476488 0.190499 0.442 Uiso 1 1 calc R U . . .
H56C H 0.881800 0.434584 0.142786 0.442 Uiso 1 1 calc R U . . .
C57 C 0.4540(5) 0.2826(4) 0.1600(3) 0.0306(15) Uani 1 1 d . . . . .
C58 C 0.4033(5) 0.3342(4) 0.1278(4) 0.0312(15) Uani 1 1 d . . . . .
C59 C 0.2952(5) 0.3009(4) 0.1036(4) 0.0421(18) Uani 1 1 d . . . . .
H59 H 0.261640 0.335799 0.079810 0.051 Uiso 1 1 calc R U . . .
C60 C 0.2357(5) 0.2189(4) 0.1132(4) 0.0409(17) Uani 1 1 d . . . . .
C61 C 0.2858(5) 0.1684(4) 0.1471(4) 0.0368(17) Uani 1 1 d . . . . .
H61 H 0.246271 0.112830 0.155626 0.044 Uiso 1 1 calc R U . . .
C62 C 0.3925(5) 0.1971(4) 0.1687(3) 0.0342(16) Uani 1 1 d . . . . .
C63 C 0.1169(6) 0.1852(5) 0.0824(5) 0.057(2) Uani 1 1 d . . . . .
C64 C 0.0959(6) 0.1724(6) -0.0093(5) 0.076(3) Uani 1 1 d . . . . .
H64A H 0.021399 0.151363 -0.030467 0.114 Uiso 1 1 calc R U . . .
H64B H 0.124284 0.131231 -0.026896 0.114 Uiso 1 1 calc R U . . .
H64C H 0.128770 0.226439 -0.028577 0.114 Uiso 1 1 calc R U . . .
C65 C 0.0623(7) 0.0980(6) 0.1055(6) 0.090(3) Uani 1 1 d . . . . .
H65A H -0.012148 0.080129 0.085024 0.136 Uiso 1 1 calc R U . . .
H65B H 0.075930 0.100530 0.163388 0.136 Uiso 1 1 calc R U . . .
H65C H 0.087927 0.057235 0.082981 0.136 Uiso 1 1 calc R U . . .
C66 C 0.0707(7) 0.2457(7) 0.1130(7) 0.097(4) Uani 1 1 d . . . . .
H66A H 0.110992 0.303511 0.104942 0.146 Uiso 1 1 calc R U . . .
H66B H 0.072025 0.242854 0.169665 0.146 Uiso 1 1 calc R U . . .
H66C H -0.000685 0.229949 0.084186 0.146 Uiso 1 1 calc R U . . .
C67 C 0.5500(5) 0.1732(4) 0.2185(4) 0.0361(16) Uani 1 1 d . . . . .
C68 C 0.4475(5) 0.1457(4) 0.1977(4) 0.0327(16) Uani 1 1 d . . . . .
C69 C 0.7274(17) 0.7414(12) 0.3901(14) 0.174(7) Uiso 1 1 d . . . . .
H69 H 0.663610 0.713899 0.405282 0.208 Uiso 1 1 calc R U . . .
C70 C 0.7291(13) 0.7265(14) 0.3085(9) 0.185(8) Uani 1 1 d . . . . .
H70 H 0.673934 0.726058 0.268010 0.222 Uiso 1 1 calc R U . . .
O1 O 0.5077(4) 0.9713(3) 0.7950(2) 0.0466(13) Uani 1 1 d . . . . .
O2 O 0.5420(4) 0.8243(3) -0.0054(3) 0.0506(13) Uani 1 1 d . . . . .
C71 C 0.0588(16) 0.7462(18) 0.4646(12) 0.221(11) Uani 1 1 d . . . . .
H71A H -0.002152 0.717884 0.421260 0.265 Uiso 1 1 calc R U . . .
H71B H 0.034602 0.749762 0.514622 0.265 Uiso 1 1 calc R U . . .
C72 C 0.3450(6) 0.9686(5) 1.0150(5) 0.061(2) Uani 1 1 d . . . . .
H72A H 0.397815 1.026530 1.026038 0.073 Uiso 1 1 calc R U . . .
H72B H 0.362196 0.936429 1.057890 0.073 Uiso 1 1 calc R U . . .
C73 C 0.3513(6) 0.9243(4) 0.9316(4) 0.0460(19) Uani 1 1 d . U . . .
H73A H 0.415500 0.912124 0.937447 0.055 Uiso 1 1 calc R U . . .
H73B H 0.351092 0.962265 0.890197 0.055 Uiso 1 1 calc R U . . .
C74 C 0.0373(12) 0.4851(13) 0.0240(13) 0.181(8) Uani 1 1 d . . . . .
H74A H -0.001166 0.428934 0.038424 0.217 Uiso 1 1 calc R U . . .
H74B H 0.069090 0.524273 0.073879 0.217 Uiso 1 1 calc R U . . .
Cl1 Cl 0.22374(19) 0.97474(17) 1.01777(15) 0.0863(8) Uani 1 1 d . . . . .
Cl2 Cl 0.2435(3) 0.8302(2) 0.90529(19) 0.1213(12) Uani 1 1 d . . . . .
Cl4 Cl 0.1281(3) 0.8473(3) 0.4446(2) 0.1341(14) Uani 1 1 d . . . . .
Cl5 Cl 0.8392(3) 0.7085(3) 0.2848(2) 0.1580(17) Uani 1 1 d . . . . .

loop_
_atom_site_aniso_label
_atom_site_aniso_U_11
_atom_site_aniso_U_22
_atom_site_aniso_U_33
_atom_site_aniso_U_23
_atom_site_aniso_U_13
_atom_site_aniso_U_12
C1 0.063(5) 0.041(4) 0.014(3) 0.012(3) 0.010(3) 0.024(3)
Cl6 0.153(4) 0.288(7) 0.222(7) 0.017(5) -0.011(4) 0.025(4)
Cl7 0.233(6) 0.216(6) 0.267(8) 0.069(6) 0.039(6) 0.113(5)
Cl9 0.484(17) 0.230(8) 0.342(13) 0.117(8) -0.094(11) -0.017(9)
C8 0.045(4) 0.036(4) 0.022(4) 0.003(3) -0.004(3) 0.016(3)
C9 0.051(4) 0.047(4) 0.018(4) 0.009(3) 0.005(3) 0.021(3)
C11 0.056(5) 0.036(4) 0.017(4) 0.005(3) 0.004(3) 0.022(3)
C12 0.037(4) 0.040(4) 0.025(4) 0.009(3) 0.003(3) 0.011(3)
C13 0.040(4) 0.039(4) 0.015(3) 0.010(3) 0.006(3) 0.015(3)
C14 0.059(5) 0.031(3) 0.017(3) 0.010(3) 0.012(3) 0.021(3)
C15 0.054(4) 0.028(3) 0.024(4) 0.018(3) 0.013(3) 0.020(3)
C16 0.071(5) 0.044(4) 0.025(4) 0.017(3) 0.021(4) 0.025(4)
C10 0.062(5) 0.036(4) 0.019(4) 0.008(3) 0.009(3) 0.023(3)
C2 0.066(5) 0.035(4) 0.021(4) 0.013(3) 0.007(3) 0.023(3)
C17 0.059(5) 0.042(4) 0.029(4) 0.007(3) 0.010(3) 0.012(4)
C18 0.068(5) 0.055(5) 0.016(4) 0.006(3) 0.007(3) 0.028(4)
C19 0.063(6) 0.087(6) 0.035(5) 0.015(4) 0.015(4) 0.020(5)
C20 0.068(6) 0.121(8) 0.064(7) -0.002(6) 0.015(5) 0.022(6)
C21 0.089(8) 0.081(8) 0.168(13) 0.030(8) 0.015(8) 0.022(6)
C3 0.062(5) 0.037(4) 0.012(3) 0.013(3) 0.010(3) 0.021(3)
C4 0.069(5) 0.041(4) 0.017(4) 0.008(3) 0.005(3) 0.019(4)
C5 0.046(4) 0.043(4) 0.021(4) 0.011(3) 0.006(3) 0.018(3)
C6 0.054(4) 0.039(4) 0.016(3) 0.011(3) 0.007(3) 0.023(3)
C7 0.040(4) 0.040(4) 0.015(3) 0.008(3) 0.006(3) 0.009(3)
C22 0.055(6) 0.212(13) 0.053(7) 0.018(7) 0.006(5) 0.006(7)
C23 0.041(4) 0.030(3) 0.017(3) 0.007(3) 0.001(3) 0.014(3)
C24 0.045(4) 0.031(3) 0.012(3) 0.007(2) 0.002(3) 0.018(3)
C25 0.055(5) 0.029(4) 0.018(3) 0.008(3) 0.003(3) 0.019(3)
C26 0.066(5) 0.034(4) 0.017(4) 0.004(3) 0.004(3) 0.021(3)
C27 0.048(4) 0.046(4) 0.030(4) 0.005(3) -0.002(3) 0.022(3)
C28 0.066(5) 0.039(4) 0.018(4) 0.006(3) 0.008(3) 0.023(4)
C29 0.064(5) 0.066(5) 0.028(4) 0.008(4) 0.007(4) 0.026(4)
C30 0.067(6) 0.098(7) 0.043(5) -0.008(5) -0.007(4) 0.031(5)
C31 0.060(6) 0.088(7) 0.082(7) 0.017(6) 0.000(5) 0.017(5)
C32 0.071(6) 0.081(6) 0.056(6) -0.003(5) -0.004(4) 0.045(5)
C33 0.074(5) 0.030(4) 0.020(4) 0.015(3) 0.015(3) 0.020(4)
C34 0.073(5) 0.033(4) 0.013(3) 0.005(3) 0.008(3) 0.023(4)
C35 0.068(5) 0.050(4) 0.016(4) 0.015(3) 0.010(3) 0.032(4)
C36 0.081(5) 0.047(4) 0.015(4) 0.004(3) 0.009(4) 0.028(4)
C37 0.075(5) 0.036(4) 0.013(3) 0.005(3) 0.011(3) 0.024(4)
C38 0.070(5) 0.040(4) 0.019(4) 0.013(3) 0.012(3) 0.026(4)
C39 0.061(5) 0.042(4) 0.023(4) 0.004(3) 0.002(3) 0.028(4)
C40 0.056(5) 0.041(4) 0.020(4) 0.007(3) 0.006(3) 0.022(3)
C41 0.064(5) 0.040(4) 0.019(4) 0.010(3) 0.008(3) 0.024(4)
C42 0.056(4) 0.036(4) 0.032(4) 0.013(3) 0.011(3) 0.015(3)
C43 0.050(4) 0.038(4) 0.017(3) 0.008(3) -0.001(3) 0.013(3)
C44 0.045(4) 0.033(4) 0.018(3) 0.006(3) 0.008(3) 0.014(3)
C45 0.050(4) 0.033(4) 0.024(4) 0.012(3) 0.009(3) 0.019(3)
C46 0.043(4) 0.048(4) 0.033(4) 0.008(3) 0.007(3) 0.025(3)
C47 0.040(4) 0.043(4) 0.029(4) 0.014(3) 0.011(3) 0.017(3)
C48 0.051(4) 0.037(4) 0.019(3) 0.008(3) 0.008(3) 0.019(3)
C49 0.057(5) 0.044(4) 0.024(4) 0.011(3) 0.015(3) 0.023(4)
C50 0.049(5) 0.055(5) 0.059(5) 0.025(4) 0.020(4) 0.030(4)
C51 0.052(5) 0.050(5) 0.095(7) 0.030(5) 0.020(5) 0.022(4)
C52 0.058(5) 0.037(4) 0.064(6) 0.022(4) 0.012(4) 0.008(4)
C53 0.040(6) 0.102(9) 0.244(17) 0.100(11) 0.046(8) 0.042(6)
C54 0.076(8) 0.095(10) 0.29(2) -0.049(11) -0.069(10) 0.026(7)
C55 0.061(8) 0.127(12) 0.46(4) 0.083(17) -0.026(13) 0.028(8)
C56 0.082(12) 0.27(3) 0.55(5) 0.12(3) 0.11(2) 0.047(14)
C57 0.050(4) 0.031(4) 0.012(3) 0.008(3) 0.003(3) 0.017(3)
C58 0.031(4) 0.038(4) 0.023(4) 0.004(3) 0.007(3) 0.010(3)
C59 0.055(5) 0.047(4) 0.027(4) 0.021(3) 0.007(3) 0.019(4)
C60 0.039(4) 0.052(5) 0.029(4) 0.007(3) 0.004(3) 0.015(3)
C61 0.048(4) 0.035(4) 0.019(3) 0.010(3) 0.001(3) 0.007(3)
C62 0.050(4) 0.045(4) 0.006(3) 0.008(3) 0.005(3) 0.015(3)
C63 0.053(5) 0.065(5) 0.051(5) 0.022(4) 0.008(4) 0.017(4)
C64 0.059(5) 0.107(7) 0.051(6) 0.023(5) -0.007(4) 0.024(5)
C65 0.050(5) 0.104(8) 0.090(8) 0.049(6) 0.005(5) -0.006(5)
C66 0.046(6) 0.119(9) 0.126(10) 0.010(7) 0.015(6) 0.032(6)
C67 0.053(5) 0.042(4) 0.015(3) 0.007(3) 0.010(3) 0.017(3)
C68 0.056(5) 0.029(3) 0.016(3) 0.008(3) 0.013(3) 0.015(3)
C70 0.173(15) 0.33(3) 0.057(9) 0.021(12) 0.014(9) 0.100(15)
O1 0.092(4) 0.041(3) 0.015(2) 0.010(2) 0.013(2) 0.031(3)
O2 0.092(4) 0.046(3) 0.020(3) 0.014(2) 0.013(3) 0.030(3)
C71 0.178(18) 0.37(3) 0.159(18) 0.11(2) 0.024(14) 0.14(2)
C72 0.063(5) 0.048(5) 0.059(6) 0.013(4) 0.001(4) 0.010(4)
C73 0.075(5) 0.062(4) 0.014(3) 0.022(3) 0.015(3) 0.035(4)
C74 0.116(15) 0.197(18) 0.24(3) 0.025(15) 0.074(15) 0.053(12)
Cl1 0.0788(17) 0.1021(19) 0.0720(17) -0.0054(14) 0.0139(13) 0.0292(14)
Cl2 0.142(3) 0.140(3) 0.082(2) -0.0148(19) -0.0007(18) 0.067(2)
Cl4 0.127(3) 0.190(4) 0.091(2) -0.010(2) 0.021(2) 0.068(3)
Cl5 0.135(3) 0.227(5) 0.102(3) -0.029(3) -0.018(2) 0.081(3)

loop_
_atom_type_symbol
_atom_type_description
_atom_type_scat_dispersion_real
_atom_type_scat_dispersion_imag
_atom_type_scat_source
C C 0.0033 0.0016 'International Tables Vol C Tables 4.2.6.8 and 6.1.1.4'
H H 0.0000 0.0000 'International Tables Vol C Tables 4.2.6.8 and 6.1.1.4'
O O 0.0106 0.0060 'International Tables Vol C Tables 4.2.6.8 and 6.1.1.4'
Cl Cl 0.1484 0.1585 'International Tables Vol C Tables 4.2.6.8 and 6.1.1.4'

loop_
_geom_angle_atom_site_label_1
_geom_angle_atom_site_label_2
_geom_angle_atom_site_label_3
_geom_angle
_geom_angle_site_symmetry_1
_geom_angle_site_symmetry_3
_geom_angle_publ_flag
O1 C1 C67 99.9(5) . 2_666 ?
O1 C1 C2 99.0(5) . . ?
C67 C1 C2 104.1(5) 2_666 . ?
O1 C1 H1 117.0 . . ?
C67 C1 H1 117.0 2_666 . ?
C2 C1 H1 117.0 . . ?
C3 C8 C7 118.5(6) . . ?
C3 C8 H8 120.8 . . ?
C7 C8 H8 120.8 . . ?
C10 C9 C6 122.4(6) . . ?
C10 C9 H9 118.8 . . ?
C6 C9 H9 118.8 . . ?
C12 C11 C10 118.6(6) . . ?
C12 C11 C13 121.6(6) . . ?
C10 C11 C13 119.7(5) . . ?
C11 C12 C7 122.2(6) . . ?
C11 C12 H12 118.9 . . ?
C7 C12 H12 118.9 . . ?
C18 C13 C14 118.3(6) . . ?
C18 C13 C11 122.6(6) . . ?
C14 C13 C11 119.1(6) . . ?
C15 C14 C13 118.7(6) . . ?
C15 C14 C24 120.5(6) . . ?
C13 C14 C24 120.9(6) . . ?
C16 C15 C14 120.2(6) . . ?
C16 C15 C33 122.3(6) . . ?
C14 C15 C33 117.4(6) . . ?
C15 C16 C17 122.6(6) . . ?
C15 C16 H16 118.7 . . ?
C17 C16 H16 118.7 . . ?
C9 C10 C11 119.0(6) . . ?
C9 C10 C23 121.9(6) . . ?
C11 C10 C23 119.1(6) . . ?
C5 C2 C3 121.8(6) . . ?
C5 C2 C1 131.9(7) . . ?
C3 C2 C1 106.3(5) . . ?
C16 C17 C18 115.3(7) . . ?
C16 C17 C19 121.2(7) . . ?
C18 C17 C19 123.4(6) . . ?
C13 C18 C17 124.7(6) . . ?
C13 C18 H18 117.7 . . ?
C17 C18 H18 117.7 . . ?
C17 C19 C22 112.4(7) . . ?
C17 C19 C20 113.1(7) . . ?
C22 C19 C20 108.3(9) . . ?
C17 C19 C21 107.0(7) . . ?
C22 C19 C21 106.9(9) . . ?
C20 C19 C21 108.9(8) . . ?
C19 C20 H20A 109.5 . . ?
C19 C20 H20B 109.5 . . ?
H20A C20 H20B 109.5 . . ?
C19 C20 H20C 109.5 . . ?
H20A C20 H20C 109.5 . . ?
H20B C20 H20C 109.5 . . ?
C19 C21 H21A 109.5 . . ?
C19 C21 H21B 109.5 . . ?
H21A C21 H21B 109.5 . . ?
C19 C21 H21C 109.5 . . ?
H21A C21 H21C 109.5 . . ?
H21B C21 H21C 109.5 . . ?
C8 C3 C2 122.3(6) . . ?
C8 C3 C4 135.1(7) . . ?
C2 C3 C4 102.5(6) . . ?
O1 C4 C3 100.7(5) . . ?
O1 C4 C68 99.5(5) . 2_666 ?
C3 C4 C68 105.7(5) . 2_666 ?
O1 C4 H4 116.2 . . ?
C3 C4 H4 116.2 . . ?
C68 C4 H4 116.2 2_666 . ?
C2 C5 C6 117.4(6) . . ?
C2 C5 H5 121.3 . . ?
C6 C5 H5 121.3 . . ?
C7 C6 C9 118.2(6) . . ?
C7 C6 C5 121.1(6) . . ?
C9 C6 C5 120.7(6) . . ?
C6 C7 C12 119.5(6) . . ?
C6 C7 C8 118.9(6) . . ?
C12 C7 C8 121.5(6) . . ?
C19 C22 H22A 109.5 . . ?
C19 C22 H22B 109.5 . . ?
H22A C22 H22B 109.5 . . ?
C19 C22 H22C 109.5 . . ?
H22A C22 H22C 109.5 . . ?
H22B C22 H22C 109.5 . . ?
C24 C23 C28 118.7(5) . . ?
C24 C23 C10 120.5(6) . . ?
C28 C23 C10 120.8(6) . . ?
C23 C24 C25 119.8(6) . . ?
C23 C24 C14 120.2(5) . . ?
C25 C24 C14 119.9(6) . . ?
C26 C25 C34 124.3(6) . . ?
C26 C25 C24 118.8(6) . . ?
C34 C25 C24 116.9(6) . . ?
C27 C26 C25 123.3(6) . . ?
C27 C26 H26 118.3 . . ?
C25 C26 H26 118.3 . . ?
C26 C27 C28 117.2(6) . . ?
C26 C27 C29 124.2(6) . . ?
C28 C27 C29 118.6(6) . . ?
C23 C28 C27 122.1(6) . . ?
C23 C28 H28 119.0 . . ?
C27 C28 H28 119.0 . . ?
C27 C29 C32 110.6(6) . . ?
C27 C29 C30 111.3(6) . . ?
C32 C29 C30 107.8(7) . . ?
C27 C29 C31 110.3(6) . . ?
C32 C29 C31 108.8(7) . . ?
C30 C29 C31 108.0(7) . . ?
C29 C30 H30A 109.5 . . ?
C29 C30 H30B 109.5 . . ?
H30A C30 H30B 109.5 . . ?
C29 C30 H30C 109.5 . . ?
H30A C30 H30C 109.5 . . ?
H30B C30 H30C 109.5 . . ?
C29 C31 H31A 109.5 . . ?
C29 C31 H31B 109.5 . . ?
H31A C31 H31B 109.5 . . ?
C29 C31 H31C 109.5 . . ?
H31A C31 H31C 109.5 . . ?
H31B C31 H31C 109.5 . . ?
C29 C32 H32A 109.5 . . ?
C29 C32 H32B 109.5 . . ?
H32A C32 H32B 109.5 . . ?
C29 C32 H32C 109.5 . . ?
H32A C32 H32C 109.5 . . ?
H32B C32 H32C 109.5 . . ?
C34 C33 C15 121.1(6) . . ?
C34 C33 C35 105.8(6) . . ?
C15 C33 C35 131.8(7) . . ?
C33 C34 C25 123.9(6) . . ?
C33 C34 C36 104.7(6) . . ?
C25 C34 C36 129.8(7) . . ?
O2 C35 C33 100.5(6) . . ?
O2 C35 C37 101.2(5) . . ?
C33 C35 C37 103.3(5) . . ?
O2 C35 H35 116.4 . . ?
C33 C35 H35 116.4 . . ?
C37 C35 H35 116.4 . . ?
O2 C36 C38 101.5(6) . . ?
O2 C36 C34 100.3(5) . . ?
C38 C36 C34 102.0(5) . . ?
O2 C36 H36 116.8 . . ?
C38 C36 H36 116.8 . . ?
C34 C36 H36 116.8 . . ?
C42 C37 C38 121.3(6) . . ?
C42 C37 C35 133.6(7) . . ?
C38 C37 C35 104.5(6) . . ?
C39 C38 C37 122.7(7) . . ?
C39 C38 C36 132.8(7) . . ?
C37 C38 C36 104.1(6) . . ?
C38 C39 C40 118.9(7) . . ?
C38 C39 H39 120.6 . . ?
C40 C39 H39 120.6 . . ?
C43 C40 C41 118.4(6) . . ?
C43 C40 C39 122.6(7) . . ?
C41 C40 C39 118.9(6) . . ?
C46 C41 C40 117.9(6) . . ?
C46 C41 C42 122.4(7) . . ?
C40 C41 C42 119.6(6) . . ?
C37 C42 C41 118.5(7) . . ?
C37 C42 H42 120.8 . . ?
C41 C42 H42 120.8 . . ?
C44 C43 C40 123.5(6) . . ?
C44 C43 H43 118.2 . . ?
C40 C43 H43 118.2 . . ?
C43 C44 C45 119.0(6) . . ?
C43 C44 C58 122.5(6) . . ?
C45 C44 C58 118.6(6) . . ?
C46 C45 C44 118.3(6) . . ?
C46 C45 C47 121.3(6) . . ?
C44 C45 C47 120.4(6) . . ?
C41 C46 C45 122.8(6) . . ?
C41 C46 H46 118.6 . . ?
C45 C46 H46 118.6 . . ?
C52 C47 C48 118.1(6) . . ?
C52 C47 C45 123.4(6) . . ?
C48 C47 C45 118.4(6) . . ?
C57 C48 C49 121.3(6) . . ?
C57 C48 C47 121.6(6) . . ?
C49 C48 C47 117.1(6) . . ?
C50 C49 C48 122.0(6) . . ?
C50 C49 C67 122.5(7) . . ?
C48 C49 C67 115.5(6) . . ?
C51 C50 C49 121.5(7) . . ?
C51 C50 H50 119.3 . . ?
C49 C50 H50 119.3 . . ?
C50 C51 C52 117.1(7) . . ?
C50 C51 C53 122.6(8) . . ?
C52 C51 C53 120.4(7) . . ?
C47 C52 C51 124.2(7) . . ?
C47 C52 H52 117.9 . . ?
C51 C52 H52 117.9 . . ?
C55 C53 C54 119.8(14) . . ?
C55 C53 C51 113.7(9) . . ?
C54 C53 C51 115.2(10) . . ?
C55 C53 C56 101.5(15) . . ?
C54 C53 C56 101.2(14) . . ?
C51 C53 C56 101.2(13) . . ?
C53 C54 H54A 120.0 . . ?
C53 C54 H54B 120.0 . . ?
H54A C54 H54B 120.0 . . ?
C53 C55 H55A 120.0 . . ?
C53 C55 H55B 120.0 . . ?
H55A C55 H55B 120.0 . . ?
C53 C56 H56A 109.5 . . ?
C53 C56 H56B 109.5 . . ?
H56A C56 H56B 109.5 . . ?
C53 C56 H56C 109.5 . . ?
H56A C56 H56C 109.5 . . ?
H56B C56 H56C 109.5 . . ?
C58 C57 C48 121.0(5) . . ?
C58 C57 C62 118.2(6) . . ?
C48 C57 C62 120.8(6) . . ?
C57 C58 C59 119.4(6) . . ?
C57 C58 C44 120.0(5) . . ?
C59 C58 C44 120.6(6) . . ?
C60 C59 C58 122.5(6) . . ?
C60 C59 H59 118.8 . . ?
C58 C59 H59 118.8 . . ?
C61 C60 C59 118.1(6) . . ?
C61 C60 C63 122.1(6) . . ?
C59 C60 C63 119.7(6) . . ?
C60 C61 C62 121.5(6) . . ?
C60 C61 H61 119.3 . . ?
C62 C61 H61 119.3 . . ?
C61 C62 C68 123.5(6) . . ?
C61 C62 C57 120.3(6) . . ?
C68 C62 C57 116.2(6) . . ?
C66 C63 C65 108.5(8) . . ?
C66 C63 C64 111.8(8) . . ?
C65 C63 C64 104.9(7) . . ?
C66 C63 C60 110.9(7) . . ?
C65 C63 C60 112.9(7) . . ?
C64 C63 C60 107.7(6) . . ?
C63 C64 H64A 109.5 . . ?
C63 C64 H64B 109.5 . . ?
H64A C64 H64B 109.5 . . ?
C63 C64 H64C 109.5 . . ?
H64A C64 H64C 109.5 . . ?
H64B C64 H64C 109.5 . . ?
C63 C65 H65A 109.5 . . ?
C63 C65 H65B 109.5 . . ?
H65A C65 H65B 109.5 . . ?
C63 C65 H65C 109.5 . . ?
H65A C65 H65C 109.5 . . ?
H65B C65 H65C 109.5 . . ?
C63 C66 H66A 109.5 . . ?
C63 C66 H66B 109.5 . . ?
H66A C66 H66B 109.5 . . ?
C63 C66 H66C 109.5 . . ?
H66A C66 H66C 109.5 . . ?
H66B C66 H66C 109.5 . . ?
C68 C67 C49 122.5(6) . . ?
C68 C67 C1 106.8(6) . 2_666 ?
C49 C67 C1 130.4(6) . 2_666 ?
C67 C68 C62 123.6(6) . . ?
C67 C68 C4 105.4(6) . 2_666 ?
C62 C68 C4 130.7(6) . 2_666 ?
Cl7 C69 C70 126.9(18) . . ?
Cl7 C69 H69 116.5 . . ?
C70 C69 H69 116.5 . . ?
C69 C70 Cl5 117.7(13) . . ?
C69 C70 H70 121.1 . . ?
Cl5 C70 H70 121.1 . . ?
C4 O1 C1 96.4(5) . . ?
C36 O2 C35 96.6(5) . . ?
Cl4 C71 Cl9 108.0(11) . . ?
Cl4 C71 H71A 110.1 . . ?
Cl9 C71 H71A 110.1 . . ?
Cl4 C71 H71B 110.1 . . ?
Cl9 C71 H71B 110.1 . . ?
H71A C71 H71B 108.4 . . ?
C73 C72 Cl1 114.4(5) . . ?
C73 C72 H72A 108.7 . . ?
Cl1 C72 H72A 108.7 . . ?
C73 C72 H72B 108.7 . . ?
Cl1 C72 H72B 108.7 . . ?
H72A C72 H72B 107.6 . . ?
C72 C73 Cl2 107.5(5) . . ?
C72 C73 H73A 110.2 . . ?
Cl2 C73 H73A 110.2 . . ?
C72 C73 H73B 110.2 . . ?
Cl2 C73 H73B 110.2 . . ?
H73A C73 H73B 108.5 . . ?
C74 C74 Cl6 116(2) 2_565 . ?
C74 C74 H74A 108.2 2_565 . ?
Cl6 C74 H74A 108.2 . . ?
C74 C74 H74B 108.2 2_565 . ?
Cl6 C74 H74B 108.2 . . ?
H74A C74 H74B 107.3 . . ?

loop_
_geom_bond_atom_site_label_1
_geom_bond_atom_site_label_2
_geom_bond_distance
_geom_bond_site_symmetry_2
_geom_bond_publ_flag
C1 O1 1.466(8) . ?
C1 C67 1.519(9) 2_666 ?
C1 C2 1.529(9) . ?
C1 H1 1.0000 . ?
Cl6 C74 1.728(16) . ?
Cl7 C69 1.36(2) . ?
Cl9 C71 1.86(2) . ?
C8 C3 1.332(9) . ?
C8 C7 1.458(8) . ?
C8 H8 0.9500 . ?
C9 C10 1.387(9) . ?
C9 C6 1.411(9) . ?
C9 H9 0.9500 . ?
C11 C12 1.379(9) . ?
C11 C10 1.437(9) . ?
C11 C13 1.468(9) . ?
C12 C7 1.411(9) . ?
C12 H12 0.9500 . ?
C13 C18 1.378(9) . ?
C13 C14 1.426(8) . ?
C14 C15 1.421(9) . ?
C14 C24 1.444(9) . ?
C15 C16 1.392(9) . ?
C15 C33 1.429(9) . ?
C16 C17 1.402(9) . ?
C16 H16 0.9500 . ?
C10 C23 1.473(8) . ?
C2 C5 1.367(9) . ?
C2 C3 1.422(10) . ?
C17 C18 1.420(10) . ?
C17 C19 1.484(11) . ?
C18 H18 0.9500 . ?
C19 C22 1.504(12) . ?
C19 C20 1.515(13) . ?
C19 C21 1.565(13) . ?
C20 H20A 0.9800 . ?
C20 H20B 0.9800 . ?
C20 H20C 0.9800 . ?
C21 H21A 0.9800 . ?
C21 H21B 0.9800 . ?
C21 H21C 0.9800 . ?
C3 C4 1.533(9) . ?
C4 O1 1.464(9) . ?
C4 C68 1.541(9) 2_666 ?
C4 H4 1.0000 . ?
C5 C6 1.431(9) . ?
C5 H5 0.9500 . ?
C6 C7 1.409(9) . ?
C22 H22A 0.9800 . ?
C22 H22B 0.9800 . ?
C22 H22C 0.9800 . ?
C23 C24 1.400(9) . ?
C23 C28 1.413(9) . ?
C24 C25 1.429(8) . ?
C25 C26 1.391(9) . ?
C25 C34 1.408(9) . ?
C26 C27 1.378(9) . ?
C26 H26 0.9500 . ?
C27 C28 1.416(9) . ?
C27 C29 1.519(10) . ?
C28 H28 0.9500 . ?
C29 C32 1.527(11) . ?
C29 C30 1.546(10) . ?
C29 C31 1.565(11) . ?
C30 H30A 0.9800 . ?
C30 H30B 0.9800 . ?
C30 H30C 0.9800 . ?
C31 H31A 0.9800 . ?
C31 H31B 0.9800 . ?
C31 H31C 0.9800 . ?
C32 H32A 0.9800 . ?
C32 H32B 0.9800 . ?
C32 H32C 0.9800 . ?
C33 C34 1.354(10) . ?
C33 C35 1.518(9) . ?
C34 C36 1.556(9) . ?
C35 O2 1.456(8) . ?
C35 C37 1.521(9) . ?
C35 H35 1.0000 . ?
C36 O2 1.442(9) . ?
C36 C38 1.527(10) . ?
C36 H36 1.0000 . ?
C37 C42 1.360(10) . ?
C37 C38 1.410(10) . ?
C38 C39 1.351(9) . ?
C39 C40 1.438(9) . ?
C39 H39 0.9500 . ?
C40 C43 1.389(9) . ?
C40 C41 1.434(9) . ?
C41 C46 1.393(9) . ?
C41 C42 1.450(9) . ?
C42 H42 0.9500 . ?
C43 C44 1.361(9) . ?
C43 H43 0.9500 . ?
C44 C45 1.427(9) . ?
C44 C58 1.502(8) . ?
C45 C46 1.396(9) . ?
C45 C47 1.474(9) . ?
C46 H46 0.9500 . ?
C47 C52 1.391(10) . ?
C47 C48 1.433(9) . ?
C48 C57 1.422(9) . ?
C48 C49 1.428(9) . ?
C49 C50 1.383(10) . ?
C49 C67 1.460(9) . ?
C50 C51 1.378(10) . ?
C50 H50 0.9500 . ?
C51 C52 1.404(11) . ?
C51 C53 1.532(13) . ?
C52 H52 0.9500 . ?
C53 C55 1.429(17) . ?
C53 C54 1.455(18) . ?
C53 C56 1.55(3) . ?
C54 H54A 0.9500 . ?
C54 H54B 0.9500 . ?
C55 H55A 0.9500 . ?
C55 H55B 0.9500 . ?
C56 H56A 0.9800 . ?
C56 H56B 0.9800 . ?
C56 H56C 0.9800 . ?
C57 C58 1.394(9) . ?
C57 C62 1.442(8) . ?
C58 C59 1.407(9) . ?
C59 C60 1.391(9) . ?
C59 H59 0.9500 . ?
C60 C61 1.385(9) . ?
C60 C63 1.555(10) . ?
C61 C62 1.386(9) . ?
C61 H61 0.9500 . ?
C62 C68 1.417(9) . ?
C63 C66 1.516(13) . ?
C63 C65 1.526(11) . ?
C63 C64 1.548(11) . ?
C64 H64A 0.9800 . ?
C64 H64B 0.9800 . ?
C64 H64C 0.9800 . ?
C65 H65A 0.9800 . ?
C65 H65B 0.9800 . ?
C65 H65C 0.9800 . ?
C66 H66A 0.9800 . ?
C66 H66B 0.9800 . ?
C66 H66C 0.9800 . ?
C67 C68 1.333(9) . ?
C69 C70 1.42(2) . ?
C69 H69 0.9500 . ?
C70 Cl5 1.799(18) . ?
C70 H70 0.9500 . ?
C71 Cl4 1.74(3) . ?
C71 H71A 0.9900 . ?
C71 H71B 0.9900 . ?
C72 C73 1.621(11) . ?
C72 Cl1 1.764(9) . ?
C72 H72A 0.9900 . ?
C72 H72B 0.9900 . ?
C73 Cl2 1.751(8) . ?
C73 H73A 0.9900 . ?
C73 H73B 0.9900 . ?
C74 C74 1.47(3) 2_565 ?
C74 H74A 0.9900 . ?
C74 H74B 0.9900 . ?

loop_
_geom_torsion_atom_site_label_1
_geom_torsion_atom_site_label_2
_geom_torsion_atom_site_label_3
_geom_torsion_atom_site_label_4
_geom_torsion
_geom_torsion_site_symmetry_1
_geom_torsion_site_symmetry_2
_geom_torsion_site_symmetry_3
_geom_torsion_site_symmetry_4
_geom_torsion_publ_flag
C10 C11 C12 C7 -3.1(10) . . . . ?
C13 C11 C12 C7 179.2(6) . . . . ?
C12 C11 C13 C18 -8.9(10) . . . . ?
C10 C11 C13 C18 173.4(6) . . . . ?
C12 C11 C13 C14 170.4(6) . . . . ?
C10 C11 C13 C14 -7.3(9) . . . . ?
C18 C13 C14 C15 4.9(9) . . . . ?
C11 C13 C14 C15 -174.4(5) . . . . ?
C18 C13 C14 C24 -174.5(6) . . . . ?
C11 C13 C14 C24 6.2(9) . . . . ?
C13 C14 C15 C16 -3.9(9) . . . . ?
C24 C14 C15 C16 175.5(6) . . . . ?
C13 C14 C15 C33 176.4(6) . . . . ?
C24 C14 C15 C33 -4.2(8) . . . . ?
C14 C15 C16 C17 0.3(10) . . . . ?
C33 C15 C16 C17 180.0(6) . . . . ?
C6 C9 C10 C11 -2.4(10) . . . . ?
C6 C9 C10 C23 176.3(6) . . . . ?
C12 C11 C10 C9 3.3(9) . . . . ?
C13 C11 C10 C9 -178.9(6) . . . . ?
C12 C11 C10 C23 -175.4(6) . . . . ?
C13 C11 C10 C23 2.4(9) . . . . ?
O1 C1 C2 C5 -147.7(7) . . . . ?
C67 C1 C2 C5 109.6(8) 2_666 . . . ?
O1 C1 C2 C3 33.7(6) . . . . ?
C67 C1 C2 C3 -69.0(6) 2_666 . . . ?
C15 C16 C17 C18 2.1(10) . . . . ?
C15 C16 C17 C19 -175.3(7) . . . . ?
C14 C13 C18 C17 -2.6(10) . . . . ?
C11 C13 C18 C17 176.7(6) . . . . ?
C16 C17 C18 C13 -0.9(10) . . . . ?
C19 C17 C18 C13 176.4(7) . . . . ?
C16 C17 C19 C22 -160.9(9) . . . . ?
C18 C17 C19 C22 21.9(12) . . . . ?
C16 C17 C19 C20 -37.9(11) . . . . ?
C18 C17 C19 C20 144.9(8) . . . . ?
C16 C17 C19 C21 82.0(10) . . . . ?
C18 C17 C19 C21 -95.2(9) . . . . ?
C7 C8 C3 C2 0.8(9) . . . . ?
C7 C8 C3 C4 177.4(7) . . . . ?
C5 C2 C3 C8 -0.7(10) . . . . ?
C1 C2 C3 C8 178.1(6) . . . . ?
C5 C2 C3 C4 -178.2(6) . . . . ?
C1 C2 C3 C4 0.6(7) . . . . ?
C8 C3 C4 O1 148.0(7) . . . . ?
C2 C3 C4 O1 -35.0(6) . . . . ?
C8 C3 C4 C68 -108.8(8) . . . 2_666 ?
C2 C3 C4 C68 68.2(7) . . . 2_666 ?
C3 C2 C5 C6 1.1(9) . . . . ?
C1 C2 C5 C6 -177.3(6) . . . . ?
C10 C9 C6 C7 1.1(10) . . . . ?
C10 C9 C6 C5 -179.4(6) . . . . ?
C2 C5 C6 C7 -1.8(9) . . . . ?
C2 C5 C6 C9 178.7(6) . . . . ?
C9 C6 C7 C12 -0.8(9) . . . . ?
C5 C6 C7 C12 179.7(6) . . . . ?
C9 C6 C7 C8 -178.5(6) . . . . ?
C5 C6 C7 C8 2.0(9) . . . . ?
C11 C12 C7 C6 1.9(10) . . . . ?
C11 C12 C7 C8 179.5(6) . . . . ?
C3 C8 C7 C6 -1.5(9) . . . . ?
C3 C8 C7 C12 -179.2(6) . . . . ?
C9 C10 C23 C24 -174.7(6) . . . . ?
C11 C10 C23 C24 4.0(9) . . . . ?
C9 C10 C23 C28 4.8(9) . . . . ?
C11 C10 C23 C28 -176.5(6) . . . . ?
C28 C23 C24 C25 -3.3(9) . . . . ?
C10 C23 C24 C25 176.3(6) . . . . ?
C28 C23 C24 C14 175.2(6) . . . . ?
C10 C23 C24 C14 -5.2(9) . . . . ?
C15 C14 C24 C23 -179.3(5) . . . . ?
C13 C14 C24 C23 0.1(9) . . . . ?
C15 C14 C24 C25 -0.9(9) . . . . ?
C13 C14 C24 C25 178.5(6) . . . . ?
C23 C24 C25 C26 1.5(9) . . . . ?
C14 C24 C25 C26 -177.0(6) . . . . ?
C23 C24 C25 C34 -177.6(5) . . . . ?
C14 C24 C25 C34 3.9(8) . . . . ?
C34 C25 C26 C27 179.5(6) . . . . ?
C24 C25 C26 C27 0.4(9) . . . . ?
C25 C26 C27 C28 -0.5(10) . . . . ?
C25 C26 C27 C29 177.1(7) . . . . ?
C24 C23 C28 C27 3.3(9) . . . . ?
C10 C23 C28 C27 -176.3(6) . . . . ?
C26 C27 C28 C23 -1.4(10) . . . . ?
C29 C27 C28 C23 -179.1(6) . . . . ?
C26 C27 C29 C32 -114.9(8) . . . . ?
C28 C27 C29 C32 62.6(9) . . . . ?
C26 C27 C29 C30 4.8(10) . . . . ?
C28 C27 C29 C30 -177.7(7) . . . . ?
C26 C27 C29 C31 124.6(8) . . . . ?
C28 C27 C29 C31 -57.8(9) . . . . ?
C16 C15 C33 C34 -173.4(6) . . . . ?
C14 C15 C33 C34 6.3(9) . . . . ?
C16 C15 C33 C35 21.7(10) . . . . ?
C14 C15 C33 C35 -158.6(6) . . . . ?
C15 C33 C34 C25 -3.3(10) . . . . ?
C35 C33 C34 C25 165.0(6) . . . . ?
C15 C33 C34 C36 -169.8(6) . . . . ?
C35 C33 C34 C36 -1.5(7) . . . . ?
C26 C25 C34 C33 179.0(6) . . . . ?
C24 C25 C34 C33 -1.9(9) . . . . ?
C26 C25 C34 C36 -18.1(11) . . . . ?
C24 C25 C34 C36 161.0(6) . . . . ?
C34 C33 C35 O2 34.3(6) . . . . ?
C15 C33 C35 O2 -159.1(6) . . . . ?
C34 C33 C35 C37 -70.0(7) . . . . ?
C15 C33 C35 C37 96.5(8) . . . . ?
C33 C34 C36 O2 -32.1(7) . . . . ?
C25 C34 C36 O2 162.5(6) . . . . ?
C33 C34 C36 C38 72.2(7) . . . . ?
C25 C34 C36 C38 -93.2(8) . . . . ?
O2 C35 C37 C42 155.5(7) . . . . ?
C33 C35 C37 C42 -100.8(9) . . . . ?
O2 C35 C37 C38 -33.1(6) . . . . ?
C33 C35 C37 C38 70.7(6) . . . . ?
C42 C37 C38 C39 -1.3(10) . . . . ?
C35 C37 C38 C39 -174.0(6) . . . . ?
C42 C37 C38 C36 172.9(6) . . . . ?
C35 C37 C38 C36 0.1(6) . . . . ?
O2 C36 C38 C39 -153.4(7) . . . . ?
C34 C36 C38 C39 103.2(8) . . . . ?
O2 C36 C38 C37 33.3(6) . . . . ?
C34 C36 C38 C37 -70.1(7) . . . . ?
C37 C38 C39 C40 1.9(10) . . . . ?
C36 C38 C39 C40 -170.4(6) . . . . ?
C38 C39 C40 C43 179.1(6) . . . . ?
C38 C39 C40 C41 -1.3(9) . . . . ?
C43 C40 C41 C46 -2.7(9) . . . . ?
C39 C40 C41 C46 177.7(6) . . . . ?
C43 C40 C41 C42 179.8(6) . . . . ?
C39 C40 C41 C42 0.2(9) . . . . ?
C38 C37 C42 C41 0.0(9) . . . . ?
C35 C37 C42 C41 170.3(6) . . . . ?
C46 C41 C42 C37 -177.0(6) . . . . ?
C40 C41 C42 C37 0.4(9) . . . . ?
C41 C40 C43 C44 4.2(9) . . . . ?
C39 C40 C43 C44 -176.3(6) . . . . ?
C40 C43 C44 C45 -2.8(9) . . . . ?
C40 C43 C44 C58 177.3(6) . . . . ?
C43 C44 C45 C46 0.1(9) . . . . ?
C58 C44 C45 C46 180.0(6) . . . . ?
C43 C44 C45 C47 -178.4(6) . . . . ?
C58 C44 C45 C47 1.5(9) . . . . ?
C40 C41 C46 C45 0.1(10) . . . . ?
C42 C41 C46 C45 177.6(6) . . . . ?
C44 C45 C46 C41 1.2(10) . . . . ?
C47 C45 C46 C41 179.7(6) . . . . ?
C46 C45 C47 C52 1.5(10) . . . . ?
C44 C45 C47 C52 179.9(6) . . . . ?
C46 C45 C47 C48 -179.6(6) . . . . ?
C44 C45 C47 C48 -1.2(9) . . . . ?
C52 C47 C48 C57 178.7(6) . . . . ?
C45 C47 C48 C57 -0.3(9) . . . . ?
C52 C47 C48 C49 -0.8(9) . . . . ?
C45 C47 C48 C49 -179.8(6) . . . . ?
C57 C48 C49 C50 -179.2(6) . . . . ?
C47 C48 C49 C50 0.3(9) . . . . ?
C57 C48 C49 C67 2.9(9) . . . . ?
C47 C48 C49 C67 -177.5(5) . . . . ?
C48 C49 C50 C51 1.6(11) . . . . ?
C67 C49 C50 C51 179.3(7) . . . . ?
C49 C50 C51 C52 -2.8(12) . . . . ?
C49 C50 C51 C53 176.5(10) . . . . ?
C48 C47 C52 C51 -0.5(12) . . . . ?
C45 C47 C52 C51 178.4(7) . . . . ?
C50 C51 C52 C47 2.3(13) . . . . ?
C53 C51 C52 C47 -177.0(10) . . . . ?
C50 C51 C53 C55 8(2) . . . . ?
C52 C51 C53 C55 -172.3(14) . . . . ?
C50 C51 C53 C54 -135.3(13) . . . . ?
C52 C51 C53 C54 44.0(19) . . . . ?
C50 C51 C53 C56 116.4(13) . . . . ?
C52 C51 C53 C56 -64.2(16) . . . . ?
C49 C48 C57 C58 -179.1(6) . . . . ?
C47 C48 C57 C58 1.4(9) . . . . ?
C49 C48 C57 C62 -0.7(9) . . . . ?
C47 C48 C57 C62 179.8(6) . . . . ?
C48 C57 C58 C59 177.2(6) . . . . ?
C62 C57 C58 C59 -1.2(9) . . . . ?
C48 C57 C58 C44 -1.0(9) . . . . ?
C62 C57 C58 C44 -179.4(5) . . . . ?
C43 C44 C58 C57 179.5(6) . . . . ?
C45 C44 C58 C57 -0.4(8) . . . . ?
C43 C44 C58 C59 1.3(9) . . . . ?
C45 C44 C58 C59 -178.6(6) . . . . ?
C57 C58 C59 C60 2.5(10) . . . . ?
C44 C58 C59 C60 -179.3(6) . . . . ?
C58 C59 C60 C61 -0.9(10) . . . . ?
C58 C59 C60 C63 -177.8(6) . . . . ?
C59 C60 C61 C62 -2.0(10) . . . . ?
C63 C60 C61 C62 174.9(6) . . . . ?
C60 C61 C62 C68 -175.0(6) . . . . ?
C60 C61 C62 C57 3.2(9) . . . . ?
C58 C57 C62 C61 -1.5(9) . . . . ?
C48 C57 C62 C61 -179.9(6) . . . . ?
C58 C57 C62 C68 176.8(5) . . . . ?
C48 C57 C62 C68 -1.6(8) . . . . ?
C61 C60 C63 C66 131.4(8) . . . . ?
C59 C60 C63 C66 -51.8(10) . . . . ?
C61 C60 C63 C65 9.4(11) . . . . ?
C59 C60 C63 C65 -173.8(7) . . . . ?
C61 C60 C63 C64 -106.0(8) . . . . ?
C59 C60 C63 C64 70.9(9) . . . . ?
C50 C49 C67 C68 179.2(7) . . . . ?
C48 C49 C67 C68 -3.0(9) . . . . ?
C50 C49 C67 C1 6.0(11) . . . 2_666 ?
C48 C49 C67 C1 -176.2(6) . . . 2_666 ?
C49 C67 C68 C62 0.6(10) . . . . ?
C1 C67 C68 C62 175.3(5) 2_666 . . . ?
C49 C67 C68 C4 -173.7(5) . . . 2_666 ?
C1 C67 C68 C4 0.9(6) 2_666 . . 2_666 ?
C61 C62 C68 C67 179.9(6) . . . . ?
C57 C62 C68 C67 1.7(9) . . . . ?
C61 C62 C68 C4 -7.3(10) . . . 2_666 ?
C57 C62 C68 C4 174.5(6) . . . 2_666 ?
Cl7 C69 C70 Cl5 42(3) . . . . ?
C3 C4 O1 C1 55.8(5) . . . . ?
C68 C4 O1 C1 -52.3(5) 2_666 . . . ?
C67 C1 O1 C4 52.0(5) 2_666 . . . ?
C2 C1 O1 C4 -54.2(5) . . . . ?
C38 C36 O2 C35 -52.8(5) . . . . ?
C34 C36 O2 C35 51.9(6) . . . . ?
C33 C35 O2 C36 -53.2(6) . . . . ?
C37 C35 O2 C36 52.8(6) . . . . ?
Cl1 C72 C73 Cl2 -48.2(7) . . . . ?
